data_2242423
loop_
_publ_author_name
'Giles, Ian D.'
'DeHope, Alan J.'
'Zuckerman, Nathaniel B.'
'Parrish, Damon A.'
'Pagoria, Philip F.'

_publ_section_title
;
 Effect of counter-ion on packing and crystal density of
 5,5'-(3,3'-bi[1,2,4-oxadiazole]-5,5'-diyl)bis(1<i>H</i>-tetrazol-1-olate)
 with five different cations
;
_journal_coeditor_code PK2606
_journal_issue 4
_journal_name_full 'Acta Crystallographica Section E'
_journal_page_first 505
_journal_page_last 513
_journal_paper_doi 10.1107/S205698901800364X
_journal_volume 74
_journal_year 2018
_chemical_formula_iupac '2C2 H8 N1 +, C6 N12 O4 2-'
_chemical_formula_moiety '2(C2 H8 N1 +), C6 N12 O4 2-'
_chemical_formula_sum 'C10 H16 N14 O4'
_chemical_formula_weight 396.37
_chemical_name_systematic
;
Dimethylammonium
5,5'-(3,3'-bi[1,2,4-oxadiazole]-5,5'-diyl)bis(1<i>H</i>-tetrazol-1-olate)
;
_space_group_crystal_system triclinic
_space_group_IT_number 2
_space_group_name_Hall '-P 1'
_space_group_name_H-M_alt 'P -1'
_symmetry_space_group_name_Hall '-P 1'
_symmetry_space_group_name_H-M 'P -1'
_atom_sites_solution_hydrogens geom
_audit_creation_method SHELXL-2016/6
_cell_angle_alpha 68.259(3)
_cell_angle_beta 75.957(3)
_cell_angle_gamma 74.816(3)
_cell_formula_units_Z 1
_cell_length_a 6.0946(6)
_cell_length_b 8.5197(8)
_cell_length_c 9.2814(9)
_cell_measurement_reflns_used 1925
_cell_measurement_temperature 150(2)
_cell_measurement_theta_max 52.56
_cell_measurement_theta_min 4.8
_cell_volume 426.28(7)
_computing_cell_refinement
;
APEX2 (Bruker, 2010)
;
_computing_data_collection
;
APEX2 (Bruker, 2010)
;
_computing_data_reduction
;
SAINT (Bruker, 2014) and XPREP (Bruker, 2014)
;
_computing_molecular_graphics
;
SHELXTL (Sheldrick, 2008)
;
_computing_publication_material
;
SHELXTL (Sheldrick, 2008)
;
_computing_structure_refinement
;
SHELXL2016 (Sheldrick, 2015)
;
_computing_structure_solution
;
SHELXTL (Sheldrick, 2008)
;
_diffrn_ambient_temperature 150(2)
_diffrn_measured_fraction_theta_full 0.993
_diffrn_measured_fraction_theta_max 0.991
_diffrn_measurement_device_type 'Bruker SMART APEXII CCD'
_diffrn_measurement_method '\w scans'
_diffrn_radiation_type MoK\a
_diffrn_radiation_wavelength 0.71073
_diffrn_reflns_av_R_equivalents 0.0180
_diffrn_reflns_limit_h_max 7
_diffrn_reflns_limit_h_min -7
_diffrn_reflns_limit_k_max 9
_diffrn_reflns_limit_k_min -10
_diffrn_reflns_limit_l_max 11
_diffrn_reflns_limit_l_min -11
_diffrn_reflns_number 4131
_diffrn_reflns_theta_full 25.242
_diffrn_reflns_theta_max 26.365
_diffrn_reflns_theta_min 2.394
_exptl_absorpt_coefficient_mu 0.124
_exptl_absorpt_correction_T_max 0.9950
_exptl_absorpt_correction_T_min 0.9780
_exptl_absorpt_correction_type multi-scan
_exptl_absorpt_process_details
;
(SADABS; Bruker, 2014)
;
_exptl_crystal_colour yellow
_exptl_crystal_density_diffrn 1.544
_exptl_crystal_description plate
_exptl_crystal_F_000 206
_exptl_crystal_size_max 0.180
_exptl_crystal_size_mid 0.120
_exptl_crystal_size_min 0.040
_refine_diff_density_max 0.271
_refine_diff_density_min -0.235
_refine_ls_extinction_method none
_refine_ls_goodness_of_fit_ref 1.044
_refine_ls_hydrogen_treatment constr
_refine_ls_matrix_type full
_refine_ls_number_parameters 129
_refine_ls_number_reflns 1737
_refine_ls_number_restraints 0
_refine_ls_restrained_S_all 1.044
_refine_ls_R_factor_all 0.0380
_refine_ls_R_factor_gt 0.0319
_refine_ls_shift/su_max 0.000
_refine_ls_shift/su_mean 0.000
_refine_ls_structure_factor_coef Fsqd
_refine_ls_weighting_details 'w=1/[\s^2^(Fo^2^)+(0.0432P)^2^+0.1053P] where P=(Fo^2^+2Fc^2^)/3'
_refine_ls_weighting_scheme calc
_refine_ls_wR_factor_gt 0.0803
_refine_ls_wR_factor_ref 0.0848
_reflns_number_gt 1490
_reflns_number_total 1737
_reflns_threshold_expression 'I > 2\s(I)'
_cod_data_source_file pk2606sup1.cif
_cod_data_source_block 3
_cod_database_code 2242423
_shelx_space_group_comment
;
The symmetry employed for this shelxl refinement is uniquely defined
by the following loop, which should always be used as a source of
symmetry information in preference to the above space-group names.
They are only intended as comments.
;
_shelx_estimated_absorpt_t_min 0.978
_shelx_estimated_absorpt_t_max 0.995
_shelxl_version_number 2016/6

loop_
_space_group_symop_operation_xyz
'x, y, z'
'-x, -y, -z'

loop_
_atom_site_type_symbol
_atom_site_label
_atom_site_fract_x
_atom_site_fract_y
_atom_site_fract_z
_atom_site_U_iso_or_equiv
_atom_site_adp_type
_atom_site_calc_flag
_atom_site_occupancy
N N1 0.59547(17) 0.36241(13) 0.87451(12) 0.0211(2) Uani d 1
N N2 0.73348(18) 0.44045(14) 0.90588(12) 0.0246(3) Uani d 1
N N3 0.69908(19) 0.60180(14) 0.81186(13) 0.0259(3) Uani d 1
N N4 0.54333(18) 0.62953(14) 0.72093(12) 0.0241(2) Uani d 1
C C5 0.4791(2) 0.47875(15) 0.76160(14) 0.0205(3) Uani d 1
C C6 0.3133(2) 0.44918(15) 0.69185(14) 0.0201(3) Uani d 1
O O7 0.25452(15) 0.29342(11) 0.74431(10) 0.0248(2) Uani d 1
N N8 0.09343(19) 0.30587(14) 0.65217(13) 0.0249(3) Uani d 1
C C9 0.0765(2) 0.46521(15) 0.55884(13) 0.0201(3) Uani d 1
N N10 0.20941(17) 0.56041(13) 0.57819(11) 0.0210(2) Uani d 1
O O11 0.58447(16) 0.20008(11) 0.94750(10) 0.0258(2) Uani d 1
N N1S 0.26051(19) 0.04614(13) 0.19850(12) 0.0249(3) Uani d 1
H H1SA 0.344680 0.128501 0.137883 0.030 Uiso calc 1
H H1SB 0.312665 -0.045306 0.162814 0.030 Uiso calc 1
C C2S 0.0164(3) 0.11493(19) 0.1796(2) 0.0399(4) Uani d 1
H H2SA -0.075472 0.026667 0.243664 0.060 Uiso calc 1
H H2SB 0.002362 0.147390 0.068857 0.060 Uiso calc 1
H H2SC -0.039593 0.216384 0.213810 0.060 Uiso calc 1
C C3S 0.2991(3) -0.00899(18) 0.36271(16) 0.0326(3) Uani d 1
H H3SA 0.232927 0.086212 0.404837 0.049 Uiso calc 1
H H3SB 0.464886 -0.042153 0.365781 0.049 Uiso calc 1
H H3SC 0.224951 -0.107586 0.426403 0.049 Uiso calc 1

loop_
_atom_site_aniso_label
_atom_site_aniso_U_11
_atom_site_aniso_U_22
_atom_site_aniso_U_33
_atom_site_aniso_U_12
_atom_site_aniso_U_13
_atom_site_aniso_U_23
N1 0.0216(5) 0.0208(5) 0.0207(5) -0.0039(4) -0.0006(4) -0.0083(4)
N2 0.0227(5) 0.0291(6) 0.0260(5) -0.0061(4) -0.0025(4) -0.0136(5)
N3 0.0264(6) 0.0266(6) 0.0270(6) -0.0078(4) -0.0014(4) -0.0116(5)
N4 0.0258(5) 0.0245(5) 0.0246(5) -0.0083(4) -0.0018(4) -0.0100(4)
C5 0.0214(6) 0.0208(6) 0.0197(6) -0.0042(5) -0.0007(5) -0.0084(5)
C6 0.0211(6) 0.0187(6) 0.0205(6) -0.0047(5) 0.0013(5) -0.0086(5)
O7 0.0293(5) 0.0193(4) 0.0275(5) -0.0079(4) -0.0099(4) -0.0039(4)
N8 0.0283(6) 0.0232(5) 0.0263(5) -0.0073(4) -0.0093(4) -0.0068(4)
C9 0.0206(6) 0.0208(6) 0.0199(6) -0.0045(5) 0.0002(5) -0.0096(5)
N10 0.0224(5) 0.0199(5) 0.0219(5) -0.0056(4) -0.0027(4) -0.0077(4)
O11 0.0326(5) 0.0183(4) 0.0250(5) -0.0044(4) -0.0041(4) -0.0061(3)
N1S 0.0301(6) 0.0178(5) 0.0254(5) -0.0062(4) -0.0009(4) -0.0068(4)
C2S 0.0344(8) 0.0275(7) 0.0587(10) -0.0035(6) -0.0172(7) -0.0110(7)
C3S 0.0452(8) 0.0251(7) 0.0269(7) -0.0057(6) -0.0071(6) -0.0077(5)

loop_
_atom_type_symbol
_atom_type_description
_atom_type_scat_dispersion_real
_atom_type_scat_dispersion_imag
_atom_type_scat_source
C C 0.0033 0.0016 'International Tables Vol C Tables 4.2.6.8 and 6.1.1.4'
H H 0.0000 0.0000 'International Tables Vol C Tables 4.2.6.8 and 6.1.1.4'
N N 0.0061 0.0033 'International Tables Vol C Tables 4.2.6.8 and 6.1.1.4'
O O 0.0106 0.0060 'International Tables Vol C Tables 4.2.6.8 and 6.1.1.4'

loop_
_geom_angle_atom_site_label_1
_geom_angle_atom_site_label_2
_geom_angle_atom_site_label_3
_geom_angle_site_symmetry_3
_geom_angle
O11 N1 N2 . 122.67(10)
O11 N1 C5 . 129.09(11)
N2 N1 C5 . 108.24(10)
N3 N2 N1 . 106.11(10)
N2 N3 N4 . 111.33(10)
C5 N4 N3 . 105.34(10)
N4 C5 N1 . 108.98(11)
N4 C5 C6 . 124.29(11)
N1 C5 C6 . 126.73(12)
N10 C6 O7 . 113.91(11)
N10 C6 C5 . 126.23(11)
O7 C6 C5 . 119.86(11)
C6 O7 N8 . 105.99(9)
C9 N8 O7 . 102.47(10)
N8 C9 N10 . 116.05(11)
N8 C9 C9 2_566 121.02(14)
N10 C9 C9 2_566 122.94(13)
C6 N10 C9 . 101.58(10)
C2S N1S C3S . 113.54(12)
C2S N1S H1SA . 108.9
C3S N1S H1SA . 108.9
C2S N1S H1SB . 108.9
C3S N1S H1SB . 108.9
H1SA N1S H1SB . 107.7
N1S C2S H2SA . 109.5
N1S C2S H2SB . 109.5
H2SA C2S H2SB . 109.5
N1S C2S H2SC . 109.5
H2SA C2S H2SC . 109.5
H2SB C2S H2SC . 109.5
N1S C3S H3SA . 109.5
N1S C3S H3SB . 109.5
H3SA C3S H3SB . 109.5
N1S C3S H3SC . 109.5
H3SA C3S H3SC . 109.5
H3SB C3S H3SC . 109.5

loop_
_geom_bond_atom_site_label_1
_geom_bond_atom_site_label_2
_geom_bond_site_symmetry_2
_geom_bond_distance
N1 O11 . 1.3071(13)
N1 N2 . 1.3377(15)
N1 C5 . 1.3440(16)
N2 N3 . 1.3207(15)
N3 N4 . 1.3390(16)
N4 C5 . 1.3334(16)
C5 C6 . 1.4410(18)
C6 N10 . 1.2964(16)
C6 O7 . 1.3460(14)
O7 N8 . 1.4115(14)
N8 C9 . 1.3049(16)
C9 N10 . 1.3671(16)
C9 C9 2_566 1.463(2)
N1S C2S . 1.4767(18)
N1S C3S . 1.4780(17)
N1S H1SA . 0.9100
N1S H1SB . 0.9100
C2S H2SA . 0.9800
C2S H2SB . 0.9800
C2S H2SC . 0.9800
C3S H3SA . 0.9800
C3S H3SB . 0.9800
C3S H3SC . 0.9800

loop_
_geom_hbond_atom_site_label_D
_geom_hbond_atom_site_label_H
_geom_hbond_atom_site_label_A
_geom_hbond_site_symmetry_A
_geom_hbond_distance_DH
_geom_hbond_distance_HA
_geom_hbond_distance_DA
_geom_hbond_angle_DHA
N1S H1SA O11 1_554 0.91 2.01 2.8118(14) 145.9
N1S H1SB O11 2_656 0.91 1.85 2.7524(14) 169.0

loop_
_geom_torsion_atom_site_label_1
_geom_torsion_atom_site_label_2
_geom_torsion_atom_site_label_3
_geom_torsion_atom_site_label_4
_geom_torsion_site_symmetry_1
_geom_torsion_site_symmetry_4
_geom_torsion
O11 N1 N2 N3 . . -179.65(9)
C5 N1 N2 N3 . . -0.10(13)
N1 N2 N3 N4 . . -0.09(13)
N2 N3 N4 C5 . . 0.25(13)
N3 N4 C5 N1 . . -0.31(13)
N3 N4 C5 C6 . . -179.59(11)
O11 N1 C5 N4 . . 179.77(10)
N2 N1 C5 N4 . . 0.26(13)
O11 N1 C5 C6 . . -1.0(2)
N2 N1 C5 C6 . . 179.52(11)
N4 C5 C6 N10 . . 2.38(19)
N1 C5 C6 N10 . . -176.77(11)
N4 C5 C6 O7 . . -177.99(10)
N1 C5 C6 O7 . . 2.86(18)
N10 C6 O7 N8 . . 0.34(13)
C5 C6 O7 N8 . . -179.34(10)
C6 O7 N8 C9 . . -0.33(12)
O7 N8 C9 N10 . . 0.24(13)
O7 N8 C9 C9 . 2_566 -179.89(13)
O7 C6 N10 C9 . . -0.18(13)
C5 C6 N10 C9 . . 179.47(11)
N8 C9 N10 C6 . . -0.05(14)
C9 C9 N10 C6 2_566 . -179.91(14)

_cod_database_fobs_code 2242423
